data_7223344
loop_
_publ_author_name
'Tarai, Arup'
'Baruah, Jubaraj B.'

_publ_section_title
;
 Oxime synthons in the salts and cocrystals of quinoline-4-carbaldoxime
 for non-covalent synthesis
;
_journal_issue 2
_journal_name_full CrystEngComm
_journal_page_first 298
_journal_paper_doi 10.1039/C5CE02029H
_journal_volume 18
_journal_year 2016
_chemical_formula_moiety 'C10 H9 N2 O, Cl, H2 O'
_chemical_formula_sum 'C10 H11 Cl N2 O2'
_chemical_formula_weight 226.66
_chemical_name_systematic
; 
 ? 
;
_space_group_IT_number 14
_space_group_name_Hall '-P 2yn'
_symmetry_cell_setting monoclinic
_symmetry_space_group_name_Hall '-P 2yn'
_symmetry_space_group_name_H-M 'P 1 21/n 1'
_atom_sites_solution_hydrogens geom
_atom_sites_solution_primary direct
_atom_sites_solution_secondary difmap
_audit_creation_method SHELXL-97
_audit_update_record
;
2015-08-08 deposited with the CCDC.
2015-11-24 downloaded from the CCDC.
;
_cell_angle_alpha 90.00
_cell_angle_beta 92.26(2)
_cell_angle_gamma 90.00
_cell_formula_units_Z 4
_cell_length_a 7.650(9)
_cell_length_b 7.943(8)
_cell_length_c 18.15(2)
_cell_measurement_temperature 296(2)
_cell_volume 1102(2)
_computing_structure_refinement 'SHELXL-97 (Sheldrick, 1997)'
_computing_structure_solution 'SHELXS-97 (Sheldrick, 1990)'
_diffrn_ambient_temperature 296(2)
_diffrn_measured_fraction_theta_full 0.994
_diffrn_measured_fraction_theta_max 0.994
_diffrn_measurement_device_type 'CCD area detector'
_diffrn_measurement_method 'phi and omega scans'
_diffrn_radiation_monochromator graphite
_diffrn_radiation_source 'fine-focus sealed tube'
_diffrn_radiation_type MoK\a
_diffrn_radiation_wavelength 0.71073
_diffrn_reflns_av_R_equivalents 0.0946
_diffrn_reflns_av_sigmaI/netI 0.1632
_diffrn_reflns_limit_h_max 2
_diffrn_reflns_limit_h_min -6
_diffrn_reflns_limit_k_max 1
_diffrn_reflns_limit_k_min -8
_diffrn_reflns_limit_l_max 18
_diffrn_reflns_limit_l_min -19
_diffrn_reflns_number 2011
_diffrn_reflns_theta_full 25.24
_diffrn_reflns_theta_max 25.24
_diffrn_reflns_theta_min 6.25
_exptl_absorpt_coefficient_mu 0.328
_exptl_absorpt_correction_T_max 0.961
_exptl_absorpt_correction_T_min 0.910
_exptl_absorpt_correction_type multi-scan
_exptl_absorpt_process_details multi-Scan
_exptl_crystal_colour Colourless
_exptl_crystal_density_diffrn 1.366
_exptl_crystal_density_method 'not measured'
_exptl_crystal_description Needle
_exptl_crystal_F_000 472
_exptl_crystal_size_max 0.32
_exptl_crystal_size_mid 0.24
_exptl_crystal_size_min 0.12
_refine_diff_density_max 0.099
_refine_diff_density_min -0.102
_refine_diff_density_rms 0.023
_refine_ls_extinction_method none
_refine_ls_goodness_of_fit_ref 1.027
_refine_ls_hydrogen_treatment mixed
_refine_ls_matrix_type full
_refine_ls_number_parameters 144
_refine_ls_number_reflns 1975
_refine_ls_number_restraints 0
_refine_ls_restrained_S_all 1.027
_refine_ls_R_factor_all 0.1020
_refine_ls_R_factor_gt 0.0414
_refine_ls_shift/su_max 0.000
_refine_ls_shift/su_mean 0.000
_refine_ls_structure_factor_coef Fsqd
_refine_ls_weighting_details 'calc w=1/[\s^2^(Fo^2^)+(0.0000P)^2^+0.0200P] where P=(Fo^2^+2Fc^2^)/3'
_refine_ls_weighting_scheme calc
_refine_ls_wR_factor_gt 0.0671
_refine_ls_wR_factor_ref 0.0787
_reflns_number_gt 1250
_reflns_number_total 1975
_reflns_threshold_expression >2sigma(I)
_cod_data_source_file c5ce02029h2.cif
_cod_data_source_block Salt1
_cod_depositor_comments
;
The following automatic conversions were performed:

'_symmetry_cell_setting' value 'Monoclinic' changed to 'monoclinic'
according to
/usr/data/users/saulius/crontab/automatic-downloads/rss-feeds/RSC/lib/dictionaries/cif_core.dic
dictionary named 'cif_core.dic' version 2.4.2 from 2011-04-26.

'_exptl_absorpt_correction_type' value 'multi-Scan' changed to
'multi-scan' according to
/usr/data/users/saulius/crontab/automatic-downloads/rss-feeds/RSC/lib/dictionaries/cif_core.dic
dictionary named 'cif_core.dic' version 2.4.2 from 2011-04-26.

Automatic conversion script
Id: cif_fix_values 4268 2015-11-12 08:31:59Z antanas 

 Adding full bibliography for 7223344--7223350.cif.
;
_cod_original_sg_symbol_H-M 'P 21/n'
_cod_database_code 7223344

loop_
_symmetry_equiv_pos_as_xyz
'x, y, z'
'-x+1/2, y+1/2, -z+1/2'
'-x, -y, -z'
'x-1/2, -y-1/2, z-1/2'

loop_
_atom_site_label
_atom_site_type_symbol
_atom_site_fract_x
_atom_site_fract_y
_atom_site_fract_z
_atom_site_U_iso_or_equiv
_atom_site_adp_type
_atom_site_occupancy
_atom_site_symmetry_multiplicity
_atom_site_calc_flag
_atom_site_refinement_flags
O1 O 0.0321(7) 0.5695(4) 0.0975(2) 0.070(2) Uani 1 1 d .
H1 H 0.0119 0.6328 0.1318 0.104 Uiso 1 1 d R
N2 N 0.3669(9) -0.1450(5) 0.1308(4) 0.058(2) Uani 1 1 d .
H2B H 0.4062 -0.2423 0.1440 0.070 Uiso 1 1 d R
N1 N 0.0999(10) 0.4176(5) 0.1240(3) 0.060(3) Uani 1 1 d .
C4 C 0.3514(12) -0.0273(7) 0.1808(4) 0.051(3) Uani 1 1 d .
H4 H 0.3882 -0.0477 0.2295 0.062 Uiso 1 1 calc R
C3 C 0.2805(12) 0.1264(6) 0.1613(4) 0.059(3) Uani 1 1 d .
H3 H 0.2667 0.2077 0.1975 0.071 Uiso 1 1 calc R
C2 C 0.2302(12) 0.1623(6) 0.0903(4) 0.051(3) Uani 1 1 d .
C9 C 0.2522(12) 0.0360(6) 0.0351(4) 0.050(3) Uani 1 1 d .
C8 C 0.2094(13) 0.0554(8) -0.0409(4) 0.073(4) Uani 1 1 d .
H8 H 0.1658 0.1578 -0.0583 0.088 Uiso 1 1 calc R
C7 C 0.2310(14) -0.0731(9) -0.0887(4) 0.072(4) Uani 1 1 d .
H7 H 0.1951 -0.0601 -0.1380 0.086 Uiso 1 1 calc R
C6 C 0.3062(16) -0.2243(9) -0.0651(5) 0.088(4) Uani 1 1 d .
H6 H 0.3276 -0.3082 -0.0994 0.105 Uiso 1 1 calc R
C5 C 0.3483(13) -0.2505(7) 0.0069(5) 0.071(3) Uani 1 1 d .
H5 H 0.3917 -0.3542 0.0229 0.085 Uiso 1 1 calc R
C10 C 0.3257(12) -0.1194(6) 0.0570(5) 0.057(3) Uani 1 1 d .
C1 C 0.1547(13) 0.3258(7) 0.0716(4) 0.060(3) Uani 1 1 d .
H1A H 0.1464 0.3626 0.0229 0.072 Uiso 1 1 calc R
Cl1 Cl 0.5363(4) 0.54441(16) 0.19923(11) 0.0794(11) Uani 1 1 d .
O2 O 0.5991(12) 0.2130(9) 0.2884(3) 0.094(3) Uani 1 1 d .
H2A H 0.636(10) 0.325(7) 0.262(4) 0.08(2) Uiso 1 1 d .
H3A H 0.705(14) 0.154(6) 0.277(4) 0.05(2) Uiso 1 1 d .

loop_
_atom_site_aniso_label
_atom_site_aniso_U_11
_atom_site_aniso_U_22
_atom_site_aniso_U_33
_atom_site_aniso_U_23
_atom_site_aniso_U_13
_atom_site_aniso_U_12
O1 0.073(8) 0.070(3) 0.064(3) 0.0012(19) -0.016(4) 0.014(2)
N2 0.060(8) 0.054(3) 0.060(5) 0.004(3) 0.002(5) 0.001(3)
N1 0.074(9) 0.052(3) 0.054(4) -0.003(2) -0.009(5) 0.003(3)
C4 0.043(10) 0.067(4) 0.043(5) 0.004(3) -0.013(5) 0.000(4)
C3 0.076(12) 0.055(3) 0.047(5) -0.008(3) 0.002(6) -0.001(3)
C2 0.054(11) 0.052(4) 0.048(5) 0.007(3) -0.002(6) -0.003(3)
C9 0.047(10) 0.053(3) 0.051(6) 0.000(3) 0.003(6) -0.009(3)
C8 0.094(13) 0.081(4) 0.045(6) -0.002(3) 0.009(6) -0.019(4)
C7 0.066(13) 0.100(5) 0.048(5) -0.017(4) -0.020(6) -0.003(5)
C6 0.116(13) 0.075(5) 0.075(7) -0.026(4) 0.037(8) -0.021(4)
C5 0.073(12) 0.064(4) 0.076(7) -0.002(4) 0.013(7) -0.008(3)
C10 0.058(11) 0.055(4) 0.059(6) -0.005(3) 0.011(6) -0.013(3)
C1 0.069(11) 0.061(4) 0.049(5) 0.002(3) -0.014(6) 0.003(4)
Cl1 0.086(3) 0.0608(9) 0.0907(15) 0.0025(8) -0.0108(15) 0.0087(10)
O2 0.081(9) 0.102(4) 0.100(5) 0.040(3) -0.008(5) 0.007(4)

loop_
_atom_type_symbol
_atom_type_description
_atom_type_scat_dispersion_real
_atom_type_scat_dispersion_imag
_atom_type_scat_source
C C 0.0033 0.0016 'International Tables Vol C Tables 4.2.6.8 and 6.1.1.4'
H H 0.0000 0.0000 'International Tables Vol C Tables 4.2.6.8 and 6.1.1.4'
Cl Cl 0.1484 0.1585 'International Tables Vol C Tables 4.2.6.8 and 6.1.1.4'
N N 0.0061 0.0033 'International Tables Vol C Tables 4.2.6.8 and 6.1.1.4'
O O 0.0106 0.0060 'International Tables Vol C Tables 4.2.6.8 and 6.1.1.4'

loop_
_geom_angle_atom_site_label_1
_geom_angle_atom_site_label_2
_geom_angle_atom_site_label_3
_geom_angle
N1 O1 H1 110.4
C4 N2 C10 123.0(5)
C4 N2 H2B 119.1
C10 N2 H2B 117.9
C1 N1 O1 111.4(5)
N2 C4 C3 119.9(6)
N2 C4 H4 120.1
C3 C4 H4 120.1
C2 C3 C4 121.6(6)
C2 C3 H3 119.2
C4 C3 H3 119.2
C3 C2 C9 118.6(5)
C3 C2 C1 120.2(6)
C9 C2 C1 121.2(7)
C10 C9 C8 116.5(6)
C10 C9 C2 118.3(7)
C8 C9 C2 125.3(6)
C7 C8 C9 121.0(7)
C7 C8 H8 119.5
C9 C8 H8 119.5
C8 C7 C6 120.8(8)
C8 C7 H7 119.6
C6 C7 H7 119.6
C5 C6 C7 120.7(7)
C5 C6 H6 119.6
C7 C6 H6 119.6
C6 C5 C10 119.0(7)
C6 C5 H5 120.5
C10 C5 H5 120.5
N2 C10 C5 119.5(7)
N2 C10 C9 118.5(6)
C5 C10 C9 121.9(9)
N1 C1 C2 118.1(6)
N1 C1 H1A 120.9
C2 C1 H1A 120.9
H2A O2 H3A 94(6)

loop_
_geom_bond_atom_site_label_1
_geom_bond_atom_site_label_2
_geom_bond_distance
O1 N1 1.391(6)
O1 H1 0.8199
N2 C4 1.313(7)
N2 C10 1.377(9)
N2 H2B 0.8600
N1 C1 1.283(8)
C4 C3 1.376(8)
C4 H4 0.9300
C3 C2 1.360(9)
C3 H3 0.9300
C2 C9 1.432(9)
C2 C1 1.456(8)
C9 C10 1.407(9)
C9 C8 1.414(9)
C8 C7 1.354(8)
C8 H8 0.9300
C7 C6 1.392(11)
C7 H7 0.9300
C6 C5 1.350(11)
C6 H6 0.9300
C5 C10 1.399(9)
C5 H5 0.9300
C1 H1A 0.9300
O2 H2A 1.05(7)
O2 H3A 0.96(8)

loop_
_geom_torsion_atom_site_label_1
_geom_torsion_atom_site_label_2
_geom_torsion_atom_site_label_3
_geom_torsion_atom_site_label_4
_geom_torsion
C10 N2 C4 C3 4.4(11)
N2 C4 C3 C2 -2.0(11)
C4 C3 C2 C9 0.0(12)
C4 C3 C2 C1 179.6(6)
C3 C2 C9 C10 -0.2(11)
C1 C2 C9 C10 -179.9(7)
C3 C2 C9 C8 -178.8(8)
C1 C2 C9 C8 1.6(11)
C10 C9 C8 C7 3.1(11)
C2 C9 C8 C7 -178.3(8)
C9 C8 C7 C6 -4.1(12)
C8 C7 C6 C5 4.6(13)
C7 C6 C5 C10 -4.1(13)
C4 N2 C10 C5 179.0(7)
C4 N2 C10 C9 -4.6(11)
C6 C5 C10 N2 179.5(9)
C6 C5 C10 C9 3.3(12)
C8 C9 C10 N2 -178.9(8)
C2 C9 C10 N2 2.4(10)
C8 C9 C10 C5 -2.7(10)
C2 C9 C10 C5 178.6(8)
O1 N1 C1 C2 179.8(6)
C3 C2 C1 N1 -16.0(11)
C9 C2 C1 N1 163.7(9)
